data_4037257
loop_
_publ_author_name
'Miles, William H.'
'Robinson, Michael J.'
'Lessard, Samantha G.'
'Thamattoor, Dasan M.'

_publ_section_title
;
 Through-Space Shielding Effects of Metal-Complexed Phenyl Rings.
;
_journal_issue 22
_journal_name_full 'The Journal of organic chemistry'
_journal_page_first 10791
_journal_page_last 10801
_journal_paper_doi 10.1021/acs.joc.6b01858
_journal_volume 81
_journal_year 2016
_chemical_formula_iupac 'C19 H19 N1'
_chemical_formula_moiety 'C19 H19 N1'
_chemical_formula_sum 'C19 H19 N'
_chemical_formula_weight 261.35
_chemical_name_common BillMilesDMA
_space_group_crystal_system monoclinic
_space_group_IT_number 14
_space_group_name_Hall '-P 2ybc'
_space_group_name_H-M_alt 'P 1 21/c 1'
_atom_sites_solution_hydrogens geom
_cell_angle_alpha 90
_cell_angle_beta 94.664(4)
_cell_angle_gamma 90
_cell_formula_units_Z 8
_cell_length_a 8.497(2)
_cell_length_b 23.827(6)
_cell_length_c 14.555(4)
_cell_measurement_reflns_used 2157
_cell_measurement_temperature 173.(2)
_cell_measurement_theta_max 21.0542
_cell_measurement_theta_min 2.2121
_cell_volume 2937.0(13)
_computing_cell_refinement 'SAINT V8.34A (Bruker AXS Inc., 2013)'
_computing_data_reduction 'SAINT V8.34A (Bruker AXS Inc., 2013)'
_computing_structure_refinement 'SHELXL-2014 (Sheldrick, 2014)'
_diffrn_ambient_temperature 173.(2)
_diffrn_detector_area_resol_mean 8.3660
_diffrn_measured_fraction_theta_full 0.998
_diffrn_measured_fraction_theta_max 0.998
_diffrn_measurement_device_type 'CCD area detector'
_diffrn_measurement_method 'phi and omega scans'
_diffrn_radiation_monochromator graphite
_diffrn_radiation_type MoK\a
_diffrn_radiation_wavelength 0.71073
_diffrn_reflns_av_R_equivalents 0.0487
_diffrn_reflns_av_unetI/netI 0.0436
_diffrn_reflns_limit_h_max 10
_diffrn_reflns_limit_h_min -10
_diffrn_reflns_limit_k_max 29
_diffrn_reflns_limit_k_min -29
_diffrn_reflns_limit_l_max 18
_diffrn_reflns_limit_l_min -18
_diffrn_reflns_number 24781
_diffrn_reflns_theta_full 26.39
_diffrn_reflns_theta_max 26.39
_diffrn_reflns_theta_min 1.64
_exptl_absorpt_coefficient_mu 0.068
_exptl_absorpt_correction_T_max 1.00
_exptl_absorpt_correction_T_min 0.89
_exptl_absorpt_correction_type multi-scan
_exptl_absorpt_process_details 'SADABS V2014/2 (Bruker AXS Inc.)'
_exptl_crystal_colour 'clear colourless'
_exptl_crystal_density_diffrn 1.182
_exptl_crystal_density_method 'not measured'
_exptl_crystal_description plate
_exptl_crystal_F_000 1120
_exptl_crystal_size_max 0.420
_exptl_crystal_size_mid 0.120
_exptl_crystal_size_min 0.040
_refine_diff_density_max 0.442
_refine_diff_density_min -0.148
_refine_ls_extinction_method none
_refine_ls_goodness_of_fit_ref 1.032
_refine_ls_hydrogen_treatment constr
_refine_ls_matrix_type full
_refine_ls_number_parameters 367
_refine_ls_number_reflns 6009
_refine_ls_number_restraints 318
_refine_ls_restrained_S_all 1.029
_refine_ls_R_factor_all 0.1473
_refine_ls_R_factor_gt 0.0838
_refine_ls_shift/su_max 0.000
_refine_ls_shift/su_mean 0.000
_refine_ls_structure_factor_coef Fsqd
_refine_ls_weighting_details 'w=1/[\s^2^(Fo^2^)+(0.1075P)^2^+1.5719P] where P=(Fo^2^+2Fc^2^)/3'
_refine_ls_weighting_scheme calc
_refine_ls_wR_factor_gt 0.2127
_refine_ls_wR_factor_ref 0.2603
_reflns_number_gt 3217
_reflns_number_total 6009
_reflns_threshold_expression 'I > 2\s(I)'
_cod_data_source_file jo6b01858_si_002.cif
_cod_data_source_block 1k
_cod_original_cell_volume 2937.0(14)
_cod_original_formula_sum 'C19 H19 N1'
_cod_database_code 4037257

loop_
_space_group_symop_operation_xyz
'x, y, z'
'-x, y+1/2, -z+1/2'
'-x, -y, -z'
'x, -y-1/2, z-1/2'

loop_
_atom_site_type_symbol
_atom_site_label
_atom_site_fract_x
_atom_site_fract_y
_atom_site_fract_z
_atom_site_U_iso_or_equiv
_atom_site_adp_type
_atom_site_calc_flag
_atom_site_refinement_flags_adp
_atom_site_refinement_flags_posn
_atom_site_occupancy
N N1 0.4522(3) 0.50463(12) 0.8723(2) 0.0678(8) Uani d U . 1
C C21 -0.1410(4) 0.53245(18) 0.6347(3) 0.0861(13) Uani d U . 1
H H21A -0.1324 0.5592 0.6859 0.129 Uiso calc U R 1
H H21B -0.215 0.5025 0.6479 0.129 Uiso calc U R 1
H H21C -0.1796 0.5519 0.5779 0.129 Uiso calc U R 1
C C1 -0.2494(5) 0.29885(18) 1.1518(3) 0.0902(13) Uani d U . 1
H H1 -0.2911 0.2858 1.2065 0.108 Uiso calc U R 1
C C2 -0.1114(5) 0.32977(16) 1.1592(3) 0.0753(11) Uani d U . 1
H H13 -0.0601 0.3367 1.2186 0.09 Uiso calc U R 1
C C3 -0.0460(4) 0.35094(13) 1.0823(2) 0.0597(8) Uani d U . 1
C C4 -0.1279(3) 0.33931(11) 0.9912(2) 0.0476(7) Uani d U . 1
C C5 -0.0735(3) 0.35966(12) 0.9064(2) 0.0501(7) Uani d U . 1
C C6 0.0663(3) 0.39663(12) 0.8994(2) 0.0494(7) Uani d U . 1
C C7 0.2174(4) 0.37615(13) 0.8931(2) 0.0601(9) Uani d U . 1
H H6 0.2339 0.3367 0.8942 0.072 Uiso calc U R 1
C C8 0.3455(4) 0.41135(14) 0.8853(2) 0.0602(9) Uani d U . 1
H H17 0.4478 0.3957 0.8825 0.072 Uiso calc U R 1
C C9 0.3267(3) 0.46908(13) 0.8814(2) 0.0501(7) Uani d U . 1
C C10 0.6066(4) 0.48281(16) 0.8627(3) 0.0737(11) Uani d U . 1
H H4 0.6415 0.461 0.9178 0.11 Uiso calc U R 1
H H2 0.6801 0.5139 0.8556 0.11 Uiso calc U R 1
H H5 0.604 0.4585 0.8083 0.11 Uiso calc U R 1
C C11 0.4281(4) 0.56428(15) 0.8671(3) 0.0757(11) Uani d U . 1
H H19 0.3576 0.5733 0.8124 0.114 Uiso calc U R 1
H H3 0.5298 0.5831 0.8629 0.114 Uiso calc U R 1
H H18 0.3805 0.5772 0.9225 0.114 Uiso calc U R 1
C C12 0.0492(4) 0.45413(13) 0.8959(3) 0.0638(9) Uani d U . 1
H H8 -0.0529 0.4697 0.9 0.077 Uiso calc U R 1
C C13 0.1739(4) 0.48979(14) 0.8868(2) 0.0609(9) Uani d U . 1
H H7 0.156 0.5291 0.8842 0.073 Uiso calc U R 1
C C14 -0.3272(5) 0.28646(16) 1.0695(4) 0.0869(12) Uani d U . 1
H H12 -0.4205 0.2643 1.0662 0.104 Uiso calc U R 1
C C15 -0.2673(4) 0.30690(12) 0.9901(3) 0.0636(9) Uani d U . 1
C C16 -0.3518(4) 0.29444(14) 0.9027(3) 0.0737(11) Uani d U . 1
H H9 -0.4456 0.2726 0.9009 0.088 Uiso calc U R 1
C C17 -0.3001(4) 0.31310(15) 0.8243(3) 0.0738(10) Uani d U . 1
H H10 -0.3577 0.3047 0.7672 0.089 Uiso calc U R 1
C C18 -0.1579(4) 0.34587(14) 0.8251(3) 0.0667(9) Uani d U . 1
H H11 -0.1217 0.3582 0.7685 0.08 Uiso calc U R 1
C C19 0.1039(4) 0.38275(17) 1.0991(2) 0.0733(10) Uani d U . 1
H H14 0.1285 0.3876 1.1656 0.11 Uiso calc U R 1
H H15 0.0926 0.4196 1.0695 0.11 Uiso calc U R 1
H H16 0.1896 0.362 1.0733 0.11 Uiso calc U R 1
C C20 0.0292(4) 0.44915(15) 0.6323(3) 0.0739(11) Uani d U . 1
H H20 0.0815 0.4347 0.5796 0.111 Uiso calc U R 1
H H22 -0.0746 0.4314 0.6339 0.111 Uiso calc U R 1
H H23 0.0938 0.4406 0.6895 0.111 Uiso calc U R 1
N N2 0.0100(3) 0.50879(13) 0.6234(2) 0.0728(9) Uani d U . 1
C C22 0.1396(3) 0.54305(13) 0.6151(2) 0.0510(8) Uani d U . 1
C C23 0.2910(4) 0.52031(13) 0.6143(3) 0.0652(10) Uani d U . 1
H H26 0.3054 0.4808 0.619 0.078 Uiso calc U R 1
C C24 0.4191(4) 0.55468(13) 0.6068(3) 0.0712(11) Uani d U . 1
H H27 0.5208 0.5382 0.6061 0.085 Uiso calc U R 1
C C25 0.4056(4) 0.61252(13) 0.6001(2) 0.0520(8) Uani d U . 1
C C26 0.5479(4) 0.64927(13) 0.5991(2) 0.0535(8) Uani d U . 1
C C27 0.6313(3) 0.66187(11) 0.5199(2) 0.0491(7) Uani d U . 1
C C28 0.5795(4) 0.64248(14) 0.4264(3) 0.0607(9) Uani d U . 1
C C29 0.6731(5) 0.65611(16) 0.3558(3) 0.0740(10) Uani d U . 1
H H35 0.6418 0.6439 0.2949 0.089 Uiso calc U R 1
C C30 0.8111(5) 0.68705(18) 0.3713(3) 0.0854(12) Uani d U . 1
H H21 0.8729 0.6947 0.3213 0.103 Uiso calc U R 1
C C31 0.1255(4) 0.60072(14) 0.6063(2) 0.0610(9) Uani d U . 1
H H25 0.0237 0.6174 0.6046 0.073 Uiso calc U R 1
C C32 0.2555(4) 0.63430(14) 0.5999(2) 0.0631(9) Uani d U . 1
H H24 0.2414 0.6738 0.5952 0.076 Uiso calc U R 1
C C33 0.6028(4) 0.67067(14) 0.6830(3) 0.0702(10) Uani d U . 1
H H31 0.5477 0.6627 0.7358 0.084 Uiso calc U R 1
C C34 0.7423(5) 0.70492(15) 0.6925(3) 0.0810(12) Uani d U . 1
H H30 0.7774 0.7197 0.7512 0.097 Uiso calc U R 1
C C35 0.8232(5) 0.71621(14) 0.6198(3) 0.0785(11) Uani d U . 1
H H28 0.916 0.7385 0.6273 0.094 Uiso calc U R 1
C C36 0.7703(4) 0.69476(13) 0.5302(3) 0.0661(9) Uani d U . 1
C C37 0.8597(5) 0.70669(16) 0.4570(4) 0.0852(12) Uani d U . 1
H H29 0.9536 0.7283 0.4664 0.102 Uiso calc U R 1
C C38 0.4330(4) 0.61065(17) 0.4009(3) 0.0765(11) Uani d U . 1
H H33 0.4236 0.6038 0.3343 0.115 Uiso calc U R 1
H H34 0.3418 0.6324 0.4178 0.115 Uiso calc U R 1
H H32 0.4367 0.5747 0.4337 0.115 Uiso calc U R 1

loop_
_atom_site_aniso_label
_atom_site_aniso_U_11
_atom_site_aniso_U_22
_atom_site_aniso_U_33
_atom_site_aniso_U_12
_atom_site_aniso_U_13
_atom_site_aniso_U_23
N1 0.0459(15) 0.0564(17) 0.102(2) -0.0078(13) 0.0110(14) 0.0096(15)
C21 0.052(2) 0.085(3) 0.124(4) -0.0052(19) 0.023(2) -0.003(2)
C1 0.104(3) 0.071(3) 0.100(3) -0.007(2) 0.037(3) 0.016(2)
C2 0.092(3) 0.069(2) 0.067(2) -0.003(2) 0.022(2) 0.0107(18)
C3 0.062(2) 0.0480(18) 0.070(2) 0.0046(15) 0.0113(16) 0.0016(15)
C4 0.0494(16) 0.0306(14) 0.0644(19) 0.0046(12) 0.0130(14) 0.0021(13)
C5 0.0470(16) 0.0398(16) 0.0631(19) 0.0009(13) 0.0029(14) -0.0025(14)
C6 0.0491(16) 0.0470(16) 0.0529(19) -0.0010(13) 0.0091(14) -0.0047(14)
C7 0.0550(18) 0.0416(17) 0.085(3) 0.0033(14) 0.0160(17) -0.0056(16)
C8 0.0437(17) 0.0518(18) 0.087(3) 0.0047(14) 0.0149(16) -0.0078(16)
C9 0.0451(16) 0.0500(17) 0.0553(19) -0.0020(13) 0.0057(13) -0.0014(14)
C10 0.0484(19) 0.082(3) 0.092(3) -0.0137(17) 0.0173(18) -0.006(2)
C11 0.064(2) 0.060(2) 0.104(3) -0.0161(18) 0.013(2) 0.009(2)
C12 0.0455(17) 0.0449(17) 0.102(3) 0.0012(14) 0.0140(17) -0.0076(17)
C13 0.0457(17) 0.0444(17) 0.093(3) -0.0023(14) 0.0073(16) -0.0044(17)
C14 0.083(3) 0.054(2) 0.128(3) -0.013(2) 0.037(2) 0.008(2)
C15 0.0510(18) 0.0327(16) 0.108(3) -0.0030(14) 0.0143(17) -0.0013(17)
C16 0.060(2) 0.0369(18) 0.122(3) -0.0024(16) -0.001(2) -0.0079(19)
C17 0.065(2) 0.054(2) 0.098(3) -0.0035(18) -0.022(2) -0.016(2)
C18 0.074(2) 0.052(2) 0.071(2) -0.0011(17) -0.0163(18) -0.0069(17)
C19 0.075(2) 0.086(3) 0.057(2) -0.008(2) -0.0032(18) -0.0014(19)
C20 0.062(2) 0.061(2) 0.098(3) -0.0148(17) 0.002(2) 0.0171(19)
N2 0.0451(15) 0.0629(18) 0.111(3) -0.0032(13) 0.0102(15) 0.0165(16)
C22 0.0427(16) 0.0509(17) 0.059(2) -0.0016(13) -0.0002(14) 0.0038(14)
C23 0.0490(18) 0.0398(17) 0.106(3) -0.0010(14) 0.0029(17) 0.0106(17)
C24 0.0478(18) 0.0417(18) 0.124(3) 0.0040(14) 0.0077(19) 0.0080(18)
C25 0.0502(17) 0.0436(16) 0.062(2) -0.0005(13) 0.0041(14) 0.0015(14)
C26 0.0520(17) 0.0424(16) 0.065(2) -0.0011(14) -0.0028(15) 0.0037(14)
C27 0.0465(16) 0.0329(14) 0.0674(19) 0.0049(12) 0.0020(14) 0.0106(13)
C28 0.062(2) 0.0481(18) 0.073(2) 0.0092(15) 0.0064(16) 0.0097(16)
C29 0.082(2) 0.068(2) 0.075(2) 0.0113(19) 0.0230(19) 0.0158(19)
C30 0.087(3) 0.071(3) 0.102(3) 0.010(2) 0.024(2) 0.035(2)
C31 0.0444(17) 0.0488(18) 0.089(3) 0.0068(14) 0.0003(16) -0.0050(16)
C32 0.0555(19) 0.0421(17) 0.091(3) 0.0033(14) 0.0031(17) -0.0001(17)
C33 0.079(2) 0.055(2) 0.073(2) -0.0026(18) -0.0144(19) -0.0068(17)
C34 0.093(3) 0.056(2) 0.088(3) -0.009(2) -0.028(2) -0.007(2)
C35 0.075(2) 0.0410(19) 0.115(3) -0.0053(17) -0.022(2) 0.003(2)
C36 0.0531(19) 0.0350(16) 0.109(3) 0.0008(14) -0.0005(18) 0.0185(17)
C37 0.068(2) 0.053(2) 0.137(3) -0.0005(18) 0.021(2) 0.035(2)
C38 0.081(2) 0.083(3) 0.065(2) -0.007(2) -0.0015(19) -0.008(2)

loop_
_atom_type_symbol
_atom_type_description
_atom_type_scat_dispersion_real
_atom_type_scat_dispersion_imag
_atom_type_scat_source
C C 0.0033 0.0016 'International Tables Vol C Tables 4.2.6.8 and 6.1.1.4'
H H 0.0000 0.0000 'International Tables Vol C Tables 4.2.6.8 and 6.1.1.4'
N N 0.0061 0.0033 'International Tables Vol C Tables 4.2.6.8 and 6.1.1.4'

loop_
_geom_angle_atom_site_label_1
_geom_angle_atom_site_label_2
_geom_angle_atom_site_label_3
_geom_angle
C9 N1 C10 120.7(3)
C9 N1 C11 120.4(3)
C10 N1 C11 118.9(3)
N2 C21 H21A 109.5
N2 C21 H21B 109.5
H21A C21 H21B 109.5
N2 C21 H21C 109.5
H21A C21 H21C 109.5
H21B C21 H21C 109.5
C14 C1 C2 122.4(4)
C14 C1 H1 118.8
C2 C1 H1 118.8
C1 C2 C3 121.7(4)
C1 C2 H13 119.2
C3 C2 H13 119.2
C2 C3 C4 117.9(3)
C2 C3 C19 116.7(3)
C4 C3 C19 125.4(3)
C15 C4 C5 120.2(3)
C15 C4 C3 116.6(3)
C5 C4 C3 123.3(3)
C18 C5 C4 118.5(3)
C18 C5 C6 116.5(3)
C4 C5 C6 125.0(3)
C12 C6 C7 116.3(3)
C12 C6 C5 120.6(3)
C7 C6 C5 123.1(3)
C6 C7 C8 122.1(3)
C6 C7 H6 119.0
C8 C7 H6 119.0
C7 C8 C9 121.0(3)
C7 C8 H17 119.5
C9 C8 H17 119.5
N1 C9 C8 121.8(3)
N1 C9 C13 121.2(3)
C8 C9 C13 117.0(3)
N1 C10 H4 109.5
N1 C10 H2 109.5
H4 C10 H2 109.5
N1 C10 H5 109.5
H4 C10 H5 109.5
H2 C10 H5 109.5
N1 C11 H19 109.5
N1 C11 H3 109.5
H19 C11 H3 109.5
N1 C11 H18 109.5
H19 C11 H18 109.5
H3 C11 H18 109.5
C13 C12 C6 122.6(3)
C13 C12 H8 118.7
C6 C12 H8 118.7
C12 C13 C9 121.0(3)
C12 C13 H7 119.5
C9 C13 H7 119.5
C1 C14 C15 118.3(4)
C1 C14 H12 120.8
C15 C14 H12 120.8
C14 C15 C4 123.1(4)
C14 C15 C16 118.2(4)
C4 C15 C16 118.7(3)
C17 C16 C15 120.8(3)
C17 C16 H9 119.6
C15 C16 H9 119.6
C16 C17 C18 120.6(4)
C16 C17 H10 119.7
C18 C17 H10 119.7
C5 C18 C17 121.2(4)
C5 C18 H11 119.4
C17 C18 H11 119.4
C3 C19 H14 109.5
C3 C19 H15 109.5
H14 C19 H15 109.5
C3 C19 H16 109.5
H14 C19 H16 109.5
H15 C19 H16 109.5
N2 C20 H20 109.5
N2 C20 H22 109.5
H20 C20 H22 109.5
N2 C20 H23 109.5
H20 C20 H23 109.5
H22 C20 H23 109.5
C22 N2 C21 120.5(3)
C22 N2 C20 120.4(3)
C21 N2 C20 118.6(3)
N2 C22 C31 122.0(3)
N2 C22 C23 120.8(3)
C31 C22 C23 117.2(3)
C24 C23 C22 120.4(3)
C24 C23 H26 119.8
C22 C23 H26 119.8
C23 C24 C25 122.5(3)
C23 C24 H27 118.8
C25 C24 H27 118.8
C32 C25 C24 116.5(3)
C32 C25 C26 122.0(3)
C24 C25 C26 121.4(3)
C33 C26 C27 119.0(3)
C33 C26 C25 115.2(3)
C27 C26 C25 125.8(3)
C36 C27 C26 119.6(3)
C36 C27 C28 117.2(3)
C26 C27 C28 123.2(3)
C29 C28 C27 117.7(3)
C29 C28 C38 117.1(3)
C27 C28 C38 125.2(3)
C30 C29 C28 122.1(4)
C30 C29 H35 119.0
C28 C29 H35 119.0
C37 C30 C29 121.4(4)
C37 C30 H21 119.3
C29 C30 H21 119.3
C32 C31 C22 121.3(3)
C32 C31 H25 119.3
C22 C31 H25 119.3
C31 C32 C25 122.0(3)
C31 C32 H24 119.0
C25 C32 H24 119.0
C26 C33 C34 121.0(4)
C26 C33 H31 119.5
C34 C33 H31 119.5
C35 C34 C33 120.8(4)
C35 C34 H30 119.6
C33 C34 H30 119.6
C34 C35 C36 120.3(4)
C34 C35 H28 119.9
C36 C35 H28 119.9
C37 C36 C27 122.4(4)
C37 C36 C35 118.3(4)
C27 C36 C35 119.3(4)
C30 C37 C36 119.2(4)
C30 C37 H29 120.4
C36 C37 H29 120.4
C28 C38 H33 109.5
C28 C38 H34 109.5
H33 C38 H34 109.5
C28 C38 H32 109.5
H33 C38 H32 109.5
H34 C38 H32 109.5

loop_
_geom_bond_atom_site_label_1
_geom_bond_atom_site_label_2
_geom_bond_distance
N1 C9 1.377(4)
N1 C10 1.429(4)
N1 C11 1.437(5)
C21 N2 1.423(4)
C21 H21A 0.98
C21 H21B 0.98
C21 H21C 0.98
C1 C14 1.352(6)
C1 C2 1.381(5)
C1 H1 0.95
C2 C3 1.384(5)
C2 H13 0.95
C3 C4 1.474(5)
C3 C19 1.485(5)
C4 C15 1.413(4)
C4 C5 1.436(4)
C5 C18 1.373(4)
C5 C6 1.489(4)
C6 C12 1.378(4)
C6 C7 1.384(4)
C7 C8 1.386(4)
C7 H6 0.95
C8 C9 1.385(4)
C8 H17 0.95
C9 C13 1.397(4)
C10 H4 0.98
C10 H2 0.98
C10 H5 0.98
C11 H19 0.98
C11 H3 0.98
C11 H18 0.98
C12 C13 1.373(4)
C12 H8 0.95
C13 H7 0.95
C14 C15 1.389(5)
C14 H12 0.95
C15 C16 1.440(5)
C16 C17 1.333(5)
C16 H9 0.95
C17 C18 1.438(5)
C17 H10 0.95
C18 H11 0.95
C19 H14 0.98
C19 H15 0.98
C19 H16 0.98
C20 N2 1.435(4)
C20 H20 0.98
C20 H22 0.98
C20 H23 0.98
N2 C22 1.384(4)
C22 C31 1.384(4)
C22 C23 1.396(4)
C23 C24 1.374(4)
C23 H26 0.95
C24 C25 1.386(4)
C24 H27 0.95
C25 C32 1.377(4)
C25 C26 1.494(4)
C26 C33 1.370(4)
C26 C27 1.432(4)
C27 C36 1.415(4)
C27 C28 1.470(5)
C28 C29 1.389(5)
C28 C38 1.478(5)
C29 C30 1.388(5)
C29 H35 0.95
C30 C37 1.364(6)
C30 H21 0.95
C31 C32 1.374(4)
C31 H25 0.95
C32 H24 0.95
C33 C34 1.436(5)
C33 H31 0.95
C34 C35 1.335(6)
C34 H30 0.95
C35 C36 1.438(5)
C35 H28 0.95
C36 C37 1.388(5)
C37 H29 0.95
C38 H33 0.98
C38 H34 0.98
C38 H32 0.98

loop_
_geom_torsion_atom_site_label_1
_geom_torsion_atom_site_label_2
_geom_torsion_atom_site_label_3
_geom_torsion_atom_site_label_4
_geom_torsion
C14 C1 C2 C3 1.3(6)
C1 C2 C3 C4 -0.3(5)
C1 C2 C3 C19 -179.1(4)
C2 C3 C4 C15 -0.3(4)
C19 C3 C4 C15 178.3(3)
C2 C3 C4 C5 179.0(3)
C19 C3 C4 C5 -2.4(5)
C15 C4 C5 C18 -1.4(4)
C3 C4 C5 C18 179.3(3)
C15 C4 C5 C6 176.5(3)
C3 C4 C5 C6 -2.8(4)
C18 C5 C6 C12 85.1(4)
C4 C5 C6 C12 -92.9(4)
C18 C5 C6 C7 -92.9(4)
C4 C5 C6 C7 89.2(4)
C12 C6 C7 C8 1.0(5)
C5 C6 C7 C8 179.0(3)
C6 C7 C8 C9 -1.4(5)
C10 N1 C9 C8 2.5(5)
C11 N1 C9 C8 179.1(3)
C10 N1 C9 C13 -177.2(3)
C11 N1 C9 C13 -0.7(5)
C7 C8 C9 N1 -179.0(3)
C7 C8 C9 C13 0.7(5)
C7 C6 C12 C13 0.0(5)
C5 C6 C12 C13 -178.1(3)
C6 C12 C13 C9 -0.6(6)
N1 C9 C13 C12 -180.0(3)
C8 C9 C13 C12 0.2(5)
C2 C1 C14 C15 -1.6(6)
C1 C14 C15 C4 0.9(6)
C1 C14 C15 C16 -179.0(3)
C5 C4 C15 C14 -179.3(3)
C3 C4 C15 C14 0.0(4)
C5 C4 C15 C16 0.6(4)
C3 C4 C15 C16 179.9(3)
C14 C15 C16 C17 179.8(3)
C4 C15 C16 C17 -0.1(5)
C15 C16 C17 C18 0.4(5)
C4 C5 C18 C17 1.7(5)
C6 C5 C18 C17 -176.4(3)
C16 C17 C18 C5 -1.2(5)
C21 N2 C22 C31 -7.8(5)
C20 N2 C22 C31 179.9(3)
C21 N2 C22 C23 172.9(4)
C20 N2 C22 C23 0.6(5)
N2 C22 C23 C24 -179.5(3)
C31 C22 C23 C24 1.2(5)
C22 C23 C24 C25 0.3(6)
C23 C24 C25 C32 -1.0(6)
C23 C24 C25 C26 175.4(3)
C32 C25 C26 C33 81.3(4)
C24 C25 C26 C33 -94.8(4)
C32 C25 C26 C27 -100.8(4)
C24 C25 C26 C27 83.1(4)
C33 C26 C27 C36 1.6(4)
C25 C26 C27 C36 -176.2(3)
C33 C26 C27 C28 -178.0(3)
C25 C26 C27 C28 4.2(5)
C36 C27 C28 C29 2.2(4)
C26 C27 C28 C29 -178.2(3)
C36 C27 C28 C38 -176.3(3)
C26 C27 C28 C38 3.4(5)
C27 C28 C29 C30 -0.2(5)
C38 C28 C29 C30 178.4(3)
C28 C29 C30 C37 -1.4(6)
N2 C22 C31 C32 178.7(3)
C23 C22 C31 C32 -2.0(5)
C22 C31 C32 C25 1.3(6)
C24 C25 C32 C31 0.2(5)
C26 C25 C32 C31 -176.1(3)
C27 C26 C33 C34 -0.4(5)
C25 C26 C33 C34 177.6(3)
C26 C33 C34 C35 -0.8(6)
C33 C34 C35 C36 0.9(6)
C26 C27 C36 C37 177.6(3)
C28 C27 C36 C37 -2.8(4)
C26 C27 C36 C35 -1.6(4)
C28 C27 C36 C35 178.1(3)
C34 C35 C36 C37 -178.8(3)
C34 C35 C36 C27 0.3(5)
C29 C30 C37 C36 0.9(6)
C27 C36 C37 C30 1.3(5)
C35 C36 C37 C30 -179.6(3)
